data_2101982
loop_
_publ_author_name
'Gregson, Richard M.'
'Glidewell, Christopher'
'Ferguson, George'
'Lough, Alan J.'

_publ_section_title
;
 <i>meso</i>-5,5,7,12,12,14-Hexamethyl-1,4,8,11-tetraazacyclotetradecane
 as a building block in supramolecular chemistry; salts formed with
 2,2'-biphenol, 4,4'-biphenol, 4,4'-thiodiphenol,
 4,4'-sulfonyldiphenol, 3- and 4-hydroxybenzoic acids,
 3,5-dihydroxybenzoic acid and phenylphosphonic acid; supramolecular
 structures in zero, one, two and three dimensions
;
_journal_issue 1
_journal_name_full 'Acta Crystallographica Section B'
_journal_page_first 39
_journal_page_last 57
_journal_paper_doi 10.1107/S0108768199006072
_journal_volume 56
_journal_year 2000
_chemical_formula_moiety 'C16 H38 N4 2+, 2(C7 H5 O4 -)'
_chemical_formula_sum 'C30 H48 N4 O8'
_chemical_formula_weight 592.72
_chemical_name_systematic
;
Meso-5,5,7,12,12,14-hexamethyl-1,4,8,11-tetraazayclotetradecane-
3,5-dihydroxybenzoic acid (1/2)
;
_space_group_IT_number 14
_symmetry_cell_setting monoclinic
_symmetry_space_group_name_Hall '-P 2ybc'
_symmetry_space_group_name_H-M 'P 1 21/c 1'
_cell_angle_alpha 90.00
_cell_angle_beta 100.419(7)
_cell_angle_gamma 90.00
_cell_formula_units_Z 2
_cell_length_a 8.9162(13)
_cell_length_b 11.8903(10)
_cell_length_c 14.5229(18)
_cell_measurement_reflns_used 25
_cell_measurement_temperature 294.0(10)
_cell_measurement_theta_max 19.40
_cell_measurement_theta_min 9.59
_cell_volume 1514.3(3)
_computing_cell_refinement 'SET4 & CELDIM in CAD-4-PC Software (Enraf-Nonius, 1992)'
_computing_data_collection 'CAD-4-PC Software (Enraf-Nonius, 1992)'
_computing_data_reduction 'DATRD2 in NRCVAX96 (Gabe et al., 1989)'
_computing_molecular_graphics 'NRCVAX96, ORTEP (Johnson, 1976), PLATON (Spek, 1998)'
_computing_publication_material 'NRCVAX96, SHELXL97  and WordPerfect macro PREP8 (Ferguson, 1998)'
_computing_structure_refinement 'NRCVAX96 and SHELXL97 (Sheldrick, 1997b)'
_computing_structure_solution 'SHELXS97 (Sheldrick, 1997a)'
_diffrn_ambient_temperature 294.0(10)
_diffrn_measurement_device 'Enraf-Nonius CAD-4'
_diffrn_measurement_method \q/2\q
_diffrn_radiation_monochromator graphite
_diffrn_radiation_source 'X-ray tube'
_diffrn_radiation_type 'Mo K\a'
_diffrn_radiation_wavelength .71073
_diffrn_reflns_av_R_equivalents .009
_diffrn_reflns_av_sigmaI/netI .0237
_diffrn_reflns_limit_h_max 11
_diffrn_reflns_limit_h_min -11
_diffrn_reflns_limit_k_max 15
_diffrn_reflns_limit_k_min 0
_diffrn_reflns_limit_l_max 18
_diffrn_reflns_limit_l_min 0
_diffrn_reflns_number 3595
_diffrn_reflns_theta_full 27.41
_diffrn_reflns_theta_max 27.41
_diffrn_reflns_theta_min 2.22
_diffrn_standards_decay_% 'no decay, variation 0.2'
_diffrn_standards_interval_time 120
_diffrn_standards_number 3
_exptl_absorpt_coefficient_mu .094
_exptl_absorpt_correction_T_max 1.0000
_exptl_absorpt_correction_T_min 1.0000
_exptl_absorpt_correction_type none
_exptl_crystal_colour colourless
_exptl_crystal_density_diffrn 1.300
_exptl_crystal_density_method 'not measured'
_exptl_crystal_description plate
_exptl_crystal_F_000 640
_exptl_crystal_size_max .41
_exptl_crystal_size_mid .41
_exptl_crystal_size_min .29
_refine_diff_density_max .213
_refine_diff_density_min -.196
_refine_ls_extinction_method none
_refine_ls_goodness_of_fit_ref 1.052
_refine_ls_hydrogen_treatment constr
_refine_ls_matrix_type full
_refine_ls_number_parameters 195
_refine_ls_number_reflns 3470
_refine_ls_number_restraints 0
_refine_ls_restrained_S_all 1.052
_refine_ls_R_factor_all .0609
_refine_ls_R_factor_gt .0419
_refine_ls_shift/su_max .000
_refine_ls_shift/su_mean .000
_refine_ls_structure_factor_coef Fsqd
_refine_ls_weighting_details 'w=1/[\s^2^(Fo^2^)+(0.0539P)^2^+0.2636P] where P=(Fo^2^+2Fc^2^)/3'
_refine_ls_weighting_scheme calc
_refine_ls_wR_factor_ref .1116
_reflns_number_gt 2576
_reflns_number_total 3470
_reflns_threshold_expression >2\s(I)
_cod_data_source_file na0090.cif
_cod_data_source_block 7
_cod_original_sg_symbol_H-M 'P 21/c'
_cod_database_code 2101982

loop_
_symmetry_equiv_pos_as_xyz
'x, y, z'
'-x, y+1/2, -z+1/2'
'-x, -y, -z'
'x, -y+1/2, z+1/2'

loop_
_atom_site_label
_atom_site_fract_x
_atom_site_fract_y
_atom_site_fract_z
_atom_site_U_iso_or_equiv
_atom_site_adp_type
_atom_site_calc_flag
_atom_site_refinement_flags
_atom_site_occupancy
_atom_site_type_symbol
O1 .17725(12) .61562(9) .10997(7) .0393(3) Uani d . 1 O
O2 .33606(12) .56332(10) .23823(8) .0509(3) Uani d . 1 O
O3 -.19034(14) .28535(11) .05391(7) .0518(3) Uani d . 1 O
O5 .02568(15) .27834(11) .37796(7) .0540(3) Uani d . 1 O
C1 .21763(15) .55155(12) .17928(9) .0319(3) Uani d . 1 C
C11 .11094(14) .45609(12) .19206(9) .0301(3) Uani d . 1 C
C12 .00825(16) .41599(13) .11550(10) .0355(3) Uani d . 1 C
C13 -.08879(16) .32853(13) .12695(10) .0351(3) Uani d . 1 C
C14 -.08607(16) .28071(13) .21394(10) .0361(3) Uani d . 1 C
C15 .01691(17) .32110(13) .29050(9) .0350(3) Uani d . 1 C
C16 .11514(16) .40886(12) .27973(10) .0331(3) Uani d . 1 C
N1 .49503(13) .33192(9) .50291(8) .0286(2) Uani d . 1 N
C2 .50602(17) .30885(12) .40487(10) .0340(3) Uani d . 1 C
C3 .62426(17) .38170(12) .37278(11) .0371(3) Uani d . 1 C
C5 .70088(15) .58758(12) .35190(9) .0307(3) Uani d . 1 C
N4 .58177(12) .50317(9) .37138(7) .0270(2) Uani d . 1 N
C51 .84959(17) .56789(14) .42040(12) .0453(4) Uani d . 1 C
C52 .72246(19) .57140(14) .25080(10) .0421(4) Uani d . 1 C
C6 .63498(17) .70457(12) .36406(10) .0342(3) Uani d . 1 C
C7 .61803(16) .74121(12) .46240(10) .0344(3) Uani d . 1 C
C71 .5768(2) .86617(14) .46170(15) .0602(5) Uani d . 1 C
H3 -.1907 .3242 .0072 .078 Uiso calc R 1 H
H5 -.0354 .2265 .3766 .081 Uiso calc R 1 H
H12 .0049 .4480 .0567 .043 Uiso calc R 1 H
H14 -.1522 .2223 .2213 .043 Uiso calc R 1 H
H16 .1834 .4358 .3311 .040 Uiso calc R 1 H
H1A .5872 .3216 .5391 .034 Uiso calc R 1 H
H2A .4077 .3223 .3653 .041 Uiso calc R 1 H
H2B .5321 .2304 .3985 .041 Uiso calc R 1 H
H3A .7214 .3711 .4143 .045 Uiso calc R 1 H
H3B .6363 .3588 .3104 .045 Uiso calc R 1 H
H4E .5572 .5203 .4272 .032 Uiso calc R 1 H
H4A .4972 .5127 .3277 .032 Uiso calc R 1 H
H51A .8947 .4985 .4053 .068 Uiso calc R 1 H
H51B .8291 .5640 .4830 .068 Uiso calc R 1 H
H51C .9186 .6288 .4160 .068 Uiso calc R 1 H
H52A .7933 .6263 .2359 .063 Uiso calc R 1 H
H52B .6262 .5804 .2095 .063 Uiso calc R 1 H
H52C .7614 .4973 .2435 .063 Uiso calc R 1 H
H6A .6991 .7593 .3403 .041 Uiso calc R 1 H
H6B .5351 .7085 .3245 .041 Uiso calc R 1 H
H7 .7168 .7312 .5039 .041 Uiso calc R 1 H
H71A .4823 .8784 .4194 .090 Uiso calc R 1 H
H71B .6560 .9094 .4417 .090 Uiso calc R 1 H
H71C .5662 .8891 .5236 .090 Uiso calc R 1 H

loop_
_atom_site_aniso_label
_atom_site_aniso_U_11
_atom_site_aniso_U_22
_atom_site_aniso_U_33
_atom_site_aniso_U_12
_atom_site_aniso_U_13
_atom_site_aniso_U_23
O1 .0463(6) .0389(6) .0317(5) -.0030(5) .0045(4) .0029(5)
O2 .0372(6) .0537(7) .0542(7) -.0089(5) -.0120(5) .0059(6)
O3 .0547(7) .0661(8) .0296(6) -.0297(6) -.0052(5) .0034(5)
O5 .0667(8) .0619(8) .0296(6) -.0247(6) -.0017(5) .0074(5)
C1 .0310(7) .0331(7) .0311(7) .0010(6) .0046(5) -.0057(6)
C11 .0274(6) .0311(7) .0314(7) .0031(5) .0043(5) -.0025(6)
C12 .0369(7) .0412(8) .0271(7) -.0037(6) .0022(6) .0025(6)
C13 .0345(7) .0408(8) .0281(7) -.0044(6) .0007(5) -.0035(6)
C14 .0382(8) .0379(8) .0317(7) -.0062(6) .0049(6) -.0003(6)
C15 .0385(8) .0397(8) .0263(7) .0013(6) .0045(6) .0010(6)
C16 .0318(7) .0374(8) .0281(7) .0006(6) -.0004(5) -.0026(6)
N1 .0295(5) .0251(6) .0308(6) -.0003(4) .0042(4) .0016(5)
C2 .0430(8) .0251(7) .0338(7) .0024(6) .0068(6) -.0028(6)
C3 .0453(8) .0289(7) .0400(8) .0073(6) .0157(7) .0023(6)
C5 .0297(7) .0319(7) .0305(7) -.0028(5) .0058(5) .0015(6)
N4 .0301(5) .0265(6) .0242(5) .0026(4) .0044(4) .0023(4)
C51 .0333(8) .0504(10) .0486(9) .0008(7) -.0026(7) -.0048(8)
C52 .0489(9) .0454(9) .0349(8) -.0027(7) .0155(7) .0018(7)
C6 .0375(7) .0294(7) .0362(7) -.0042(6) .0078(6) .0050(6)
C7 .0357(7) .0283(7) .0400(8) -.0052(6) .0089(6) -.0014(6)
C71 .0916(14) .0278(8) .0711(13) -.0066(9) .0414(11) .0002(8)

loop_
_atom_type_symbol
_atom_type_description
_atom_type_scat_dispersion_real
_atom_type_scat_dispersion_imag
_atom_type_scat_source
C C .0033 .0016 'International Tables Vol C Tables 4.2.6.8 and 6.1.1.4'
H H .0000 .0000 'International Tables Vol C Tables 4.2.6.8 and 6.1.1.4'
N N .0061 .0033 'International Tables Vol C Tables 4.2.6.8 and 6.1.1.4'
O O .0106 .0060 'International Tables Vol C Tables 4.2.6.8 and 6.1.1.4'

loop_
_geom_angle_atom_site_label_1
_geom_angle_atom_site_label_2
_geom_angle_atom_site_label_3
_geom_angle_site_symmetry_1
_geom_angle_site_symmetry_3
_geom_angle
_geom_angle_publ_flag
O2 C1 O1 . . 124.51(14) yes
O2 C1 C11 . . 118.36(13) no
O1 C1 C11 . . 117.10(12) no
C16 C11 C12 . . 120.01(13) no
C16 C11 C1 . . 120.22(12) no
C12 C11 C1 . . 119.77(12) no
C13 C12 C11 . . 119.86(13) no
O3 C13 C14 . . 117.10(13) yes
O3 C13 C12 . . 122.11(13) yes
C14 C13 C12 . . 120.79(13) no
C13 C14 C15 . . 119.21(13) no
O5 C15 C16 . . 117.12(12) yes
O5 C15 C14 . . 122.41(14) yes
C16 C15 C14 . . 120.47(13) no
C11 C16 C15 . . 119.67(12) no
C2 N1 C7 . 3_666 112.77(11) no
N1 C2 C3 . . 111.48(12) no
N4 C3 C2 . . 111.81(11) no
N4 C5 C51 . . 109.31(11) no
N4 C5 C52 . . 107.98(11) no
C51 C5 C52 . . 111.23(12) no
N4 C5 C6 . . 106.36(10) no
C51 C5 C6 . . 111.74(12) no
C52 C5 C6 . . 110.05(12) no
C3 N4 C5 . . 117.13(10) no
C7 C6 C5 . . 118.15(12) no
N1 C7 C6 3_666 . 109.76(11) no
N1 C7 C71 3_666 . 113.16(12) no
C6 C7 C71 . . 109.59(13) no

loop_
_geom_bond_atom_site_label_1
_geom_bond_atom_site_label_2
_geom_bond_site_symmetry_2
_geom_bond_distance
_geom_bond_publ_flag
O1 C1 . 1.2618(17) yes
O2 C1 . 1.2413(16) yes
O3 C13 . 1.3643(16) yes
O5 C15 . 1.3572(17) yes
C1 C11 . 1.5137(19) no
C11 C16 . 1.3860(19) no
C11 C12 . 1.3906(19) no
C12 C13 . 1.382(2) no
C13 C14 . 1.382(2) no
C14 C15 . 1.393(2) no
C15 C16 . 1.389(2) no
N1 C2 . 1.4706(18) yes
N1 C7 3_666 1.4865(17) yes
C2 C3 . 1.502(2) no
C3 N4 . 1.4924(17) yes
C5 N4 . 1.5244(17) yes
C5 C51 . 1.5249(19) no
C5 C52 . 1.5270(19) no
C5 C6 . 1.533(2) no
C6 C7 . 1.527(2) no
C7 N1 3_666 1.4865(17) no
C7 C71 . 1.530(2) no

loop_
_geom_hbond_atom_site_label_D
_geom_hbond_atom_site_label_H
_geom_hbond_atom_site_label_A
_geom_hbond_site_symmetry_A
_geom_hbond_distance_DH
_geom_hbond_distance_HA
_geom_hbond_distance_DA
_geom_hbond_angle_DHA
_geom_hbond_publ_flag
N1 H1A O3 4_655 .90 2.33 3.100(2) 143 yes
N4 H4A O2 . .90 1.85 2.742(2) 168 yes
N4 H4E N1 3_666 .90 2.12 2.846(2) 137 yes
O3 H3 O1 3_565 .82 1.87 2.677(2) 168 yes
O5 H5 O1 2_545 .82 1.86 2.676(2) 172 yes

loop_
_geom_torsion_atom_site_label_1
_geom_torsion_atom_site_label_2
_geom_torsion_atom_site_label_3
_geom_torsion_atom_site_label_4
_geom_torsion_site_symmetry_1
_geom_torsion_site_symmetry_4
_geom_torsion
_geom_torsion_publ_flag
O2 C1 C11 C16 . . 21.9(2) yes
O1 C1 C11 C16 . . -156.36(13) yes
O2 C1 C11 C12 . . -158.22(14) yes
O1 C1 C11 C12 . . 23.50(19) yes
C16 C11 C12 C13 . . -.4(2) no
C1 C11 C12 C13 . . 179.72(13) no
C11 C12 C13 O3 . . -179.25(14) no
C11 C12 C13 C14 . . .5(2) no
O3 C13 C14 C15 . . 179.28(14) no
C12 C13 C14 C15 . . -.5(2) no
C13 C14 C15 O5 . . 179.85(14) no
C13 C14 C15 C16 . . .4(2) no
C12 C11 C16 C15 . . .3(2) no
C1 C11 C16 C15 . . -179.83(12) no
O5 C15 C16 C11 . . -179.79(13) no
C14 C15 C16 C11 . . -.3(2) no
C7 N1 C2 C3 3_666 . -178.36(11) no
N1 C2 C3 N4 . . -65.04(15) no
C2 C3 N4 C5 . . 172.57(11) no
C51 C5 N4 C3 . . -53.74(15) no
C52 C5 N4 C3 . . 67.40(15) no
C6 C5 N4 C3 . . -174.52(11) no
N4 C5 C6 C7 . . 68.59(15) no
C51 C5 C6 C7 . . -50.61(17) no
C52 C5 C6 C7 . . -174.69(12) no
C5 C6 C7 N1 . 3_666 -64.77(16) no
C5 C6 C7 C71 . . 170.38(13) no
